data_7241016
loop_
_publ_author_name
'Dey, Sandeep Kumar'
'Kataria, Archana'
'Pereira, Sybil'
'Harmalkar, Sarvesh S.'
'Mhaldar, Shashank'
'Gobre, Vivekanand V.'
'Janiak, Christoph'

_publ_section_title
;
 Selective encapsulation and extraction of hydrogenphosphate by a hydrogen
 bond donor tripodal receptor
;
_journal_name_full CrystEngComm
_journal_paper_doi 10.1039/D0CE00834F
_journal_year 2020
_chemical_formula_sum 'C84 H127 N16 O17 P S'
_chemical_formula_weight 1696.05
_space_group_crystal_system triclinic
_space_group_IT_number 2
_space_group_name_Hall '-P 1'
_space_group_name_H-M_alt 'P -1'
_atom_sites_solution_hydrogens mixed
_audit_creation_method SHELXL-2018/3
_audit_update_record
;
2020-06-05 deposited with the CCDC.	2020-08-07 downloaded from the CCDC.
;
_cell_angle_alpha 104.991(2)
_cell_angle_beta 99.589(3)
_cell_angle_gamma 104.672(2)
_cell_formula_units_Z 2
_cell_length_a 13.8359(11)
_cell_length_b 18.7145(15)
_cell_length_c 19.6641(15)
_cell_measurement_reflns_used 19087
_cell_measurement_temperature 296(2)
_cell_measurement_theta_max 24.56
_cell_measurement_theta_min 3.13
_cell_volume 4608.9(6)
_computing_structure_refinement 'SHELXL-2017/1 (Sheldrick, 2017)'
_computing_structure_solution 'SHELXT 2014/5 (Sheldrick, 2014)'
_diffrn_ambient_temperature 296(2)
_diffrn_measured_fraction_theta_full 0.999
_diffrn_measured_fraction_theta_max 0.996
_diffrn_measurement_device_type 'Bruker D8 Quest'
_diffrn_measurement_method '\f and \w scans'
_diffrn_radiation_type MoK\a
_diffrn_radiation_wavelength 0.71073
_diffrn_reflns_av_R_equivalents 0.1148
_diffrn_reflns_av_unetI/netI 0.0948
_diffrn_reflns_Laue_measured_fraction_full 0.999
_diffrn_reflns_Laue_measured_fraction_max 0.996
_diffrn_reflns_limit_h_max 17
_diffrn_reflns_limit_h_min -17
_diffrn_reflns_limit_k_max 23
_diffrn_reflns_limit_k_min -23
_diffrn_reflns_limit_l_max 24
_diffrn_reflns_limit_l_min -24
_diffrn_reflns_number 139657
_diffrn_reflns_point_group_measured_fraction_full 0.999
_diffrn_reflns_point_group_measured_fraction_max 0.996
_diffrn_reflns_theta_full 25.242
_diffrn_reflns_theta_max 26.475
_diffrn_reflns_theta_min 2.686
_exptl_absorpt_coefficient_mu 0.124
_exptl_absorpt_correction_type multi-scan
_exptl_absorpt_process_details SADABS
_exptl_crystal_colour yellow
_exptl_crystal_density_diffrn 1.221
_exptl_crystal_description block
_exptl_crystal_F_000 1818
_exptl_crystal_size_max 0.44
_exptl_crystal_size_mid 0.35
_exptl_crystal_size_min 0.24
_exptl_transmission_factor_max 0.971
_exptl_transmission_factor_min 0.949
_refine_diff_density_max 0.823
_refine_diff_density_min -0.907
_refine_diff_density_rms 0.050
_refine_ls_extinction_coef 0.0024(5)
_refine_ls_extinction_expression Fc^*^=kFc[1+0.001xFc^2^\l^3^/sin(2\q)]^-1/4^
_refine_ls_extinction_method 'SHELXL-2018/3 (Sheldrick 2018)'
_refine_ls_goodness_of_fit_ref 1.014
_refine_ls_hydrogen_treatment mixed
_refine_ls_matrix_type full
_refine_ls_number_parameters 1085
_refine_ls_number_reflns 19009
_refine_ls_number_restraints 1
_refine_ls_restrained_S_all 1.018
_refine_ls_R_factor_all 0.2072
_refine_ls_R_factor_gt 0.1055
_refine_ls_shift/su_max 0.002
_refine_ls_shift/su_mean 0.000
_refine_ls_structure_factor_coef Fsqd
_refine_ls_weighting_details 'w=1/[\s^2^(Fo^2^)+(0.0806P)^2^+6.8488P] where P=(Fo^2^+2Fc^2^)/3'
_refine_ls_weighting_scheme calc
_refine_ls_wR_factor_gt 0.2184
_refine_ls_wR_factor_ref 0.2680
_reflns_Friedel_coverage 0.000
_reflns_number_gt 8892
_reflns_number_total 19087
_reflns_threshold_expression 'I > 2\s(I)'
_cod_data_source_file d0ce00834f2.cif
_cod_data_source_block AUL_TBA2HPO4
_cod_database_code 7241016
_shelx_shelxl_version_number 2018/3
_shelx_space_group_comment
;
The symmetry employed for this shelxl refinement is uniquely defined
by the following loop, which should always be used as a source of
symmetry information in preference to the above space-group names.
They are only intended as comments.
;

loop_
_space_group_symop_operation_xyz
'x, y, z'
'-x, -y, -z'

loop_
_atom_site_label
_atom_site_type_symbol
_atom_site_fract_x
_atom_site_fract_y
_atom_site_fract_z
_atom_site_U_iso_or_equiv
_atom_site_adp_type
_atom_site_occupancy
_atom_site_site_symmetry_order
_atom_site_calc_flag
_atom_site_refinement_flags_posn
_atom_site_refinement_flags_adp
_atom_site_refinement_flags_occupancy
_atom_site_disorder_assembly
_atom_site_disorder_group
P1 P 0.12562(9) 0.09338(6) 0.57847(6) 0.0441(3) Uani 1 1 d . . . . .
O1 O 0.0102(2) 0.09623(17) 0.57172(17) 0.0548(8) Uani 1 1 d . . . . .
H1 H -0.030202 0.053321 0.547250 0.082 Uiso 1 1 calc R U . . .
O2 O 0.1277(2) 0.03518(17) 0.50942(16) 0.0545(8) Uani 1 1 d . . . . .
O3 O 0.1527(2) 0.06968(17) 0.64582(15) 0.0539(8) Uani 1 1 d . . . . .
O4 O 0.1904(2) 0.17534(16) 0.58815(15) 0.0575(9) Uani 1 1 d . . . . .
S1 S 0.0030(4) 0.6255(2) -0.03383(17) 0.256(2) Uani 1 1 d . . . . .
O5 O 0.2515(3) 0.5670(2) 0.4808(2) 0.0819(11) Uani 1 1 d . . . . .
O9 O -0.0150(3) 0.4923(2) 0.62991(19) 0.0762(11) Uani 1 1 d . . . . .
O10 O 0.0430(3) 0.2110(2) 0.84100(18) 0.0822(12) Uani 1 1 d . . . . .
N11 N 0.3265(3) 0.2588(2) 0.7258(2) 0.0554(10) Uani 1 1 d . . . . .
H11 H 0.278218 0.229397 0.687915 0.066 Uiso 1 1 calc R U . . .
N7 N 0.0346(3) 0.2032(2) 0.7217(2) 0.0602(11) Uani 1 1 d . . . . .
H7 H 0.035704 0.172719 0.680971 0.072 Uiso 1 1 calc R U . . .
O6 O 0.2006(4) 0.1774(2) 0.33955(19) 0.0883(13) Uani 1 1 d . . . . .
N1 N 0.1472(4) 0.6597(2) 0.6955(2) 0.0626(11) Uani 1 1 d . . . . .
N4 N 0.1955(3) 0.0902(2) 0.4025(2) 0.0617(11) Uani 1 1 d . . . . .
H4 H 0.190126 0.084385 0.443803 0.074 Uiso 1 1 calc R U . . .
N8 N 0.0606(3) 0.1042(2) 0.7600(2) 0.0604(11) Uani 1 1 d . . . . .
H7N H 0.077726 0.091231 0.719599 0.072 Uiso 1 1 calc R U . . .
N3 N 0.1842(3) 0.2109(2) 0.4558(2) 0.0588(11) Uani 1 1 d . . . . .
H3 H 0.180141 0.194701 0.492694 0.071 Uiso 1 1 calc R U . . .
N12 N 0.3423(3) 0.1434(2) 0.7357(2) 0.0598(11) Uani 1 1 d . . . . .
H6 H 0.285623 0.123192 0.702298 0.072 Uiso 1 1 calc R U . . .
N2 N 0.1375(3) 0.5570(2) 0.5501(2) 0.0596(11) Uani 1 1 d . . . . .
H2 H 0.099858 0.528396 0.569658 0.072 Uiso 1 1 calc R U . . .
O14 O 0.4534(3) 0.2580(2) 0.8153(2) 0.0932(14) Uani 1 1 d . . . . .
O13 O 0.4624(3) 0.6282(2) 0.8284(2) 0.1051(15) Uani 1 1 d . . . . .
N6 N 0.0010(4) 0.5486(3) 0.7488(2) 0.0812(14) Uani 1 1 d . . . . .
H5N H 0.012523 0.544406 0.791688 0.097 Uiso 1 1 calc R U . . .
C23 C 0.0211(4) 0.2747(3) 0.7206(3) 0.0544(12) Uani 1 1 d . . . . .
C24 C -0.0230(4) 0.2786(3) 0.6536(2) 0.0601(13) Uani 1 1 d . . . . .
H24 H -0.046989 0.234170 0.613154 0.072 Uiso 1 1 calc R U . . .
C38 C 0.2707(4) 0.3631(3) 0.7047(2) 0.0548(12) Uani 1 1 d . . . . .
H38 H 0.215429 0.326368 0.668383 0.066 Uiso 1 1 calc R U . . .
C6 C 0.1386(3) 0.3205(3) 0.5175(2) 0.0513(11) Uani 1 1 d . . . . .
H8 H 0.109660 0.291289 0.544977 0.062 Uiso 1 1 calc R U . . .
C39 C 0.3416(3) 0.3387(2) 0.7436(2) 0.0477(11) Uani 1 1 d . . . . .
O15 O 0.6053(5) -0.0551(3) 0.8403(3) 0.1180(17) Uani 1 1 d . . . . .
N14 N 0.4591(4) 0.7161(3) 0.4208(3) 0.0809(14) Uani 1 1 d . . . . .
N10 N 0.3067(4) 0.6077(2) 0.7607(3) 0.0855(15) Uani 1 1 d . . . . .
H10 H 0.251591 0.574724 0.730210 0.103 Uiso 1 1 calc R U . . .
C37 C 0.2808(4) 0.4405(3) 0.7190(3) 0.0593(13) Uani 1 1 d . . . . .
H37 H 0.231357 0.455277 0.692736 0.071 Uiso 1 1 calc R U . . .
C10 C 0.1927(4) 0.1603(3) 0.3945(3) 0.0604(13) Uani 1 1 d . . . . .
C5 C 0.1383(4) 0.3962(3) 0.5309(2) 0.0522(12) Uani 1 1 d . . . . .
H5 H 0.107780 0.416962 0.566708 0.063 Uiso 1 1 calc R U . . .
N13 N 0.5114(6) -0.0710(4) 0.8213(3) 0.0946(16) Uani 1 1 d . . . . .
C4 C 0.1827(3) 0.4423(3) 0.4922(2) 0.0519(12) Uani 1 1 d . . . . .
C42 C 0.3803(4) 0.2229(3) 0.7624(3) 0.0584(13) Uani 1 1 d . . . . .
C3 C 0.1929(4) 0.5268(3) 0.5075(3) 0.0592(13) Uani 1 1 d . . . . .
C19 C -0.0049(4) 0.4882(3) 0.6922(3) 0.0626(13) Uani 1 1 d . . . . .
C36 C 0.3623(4) 0.4971(3) 0.7713(2) 0.0550(12) Uani 1 1 d . . . . .
C25 C -0.0312(4) 0.3478(3) 0.6471(3) 0.0600(13) Uani 1 1 d . . . . .
H25 H -0.059576 0.350069 0.601674 0.072 Uiso 1 1 calc R U . . .
C26 C 0.0460(4) 0.1766(3) 0.7798(3) 0.0609(13) Uani 1 1 d . . . . .
C20 C 0.0017(4) 0.4149(3) 0.7066(2) 0.0533(12) Uani 1 1 d . . . . .
C7 C 0.1816(4) 0.2872(3) 0.4634(2) 0.0523(12) Uani 1 1 d . . . . .
C43 C 0.3884(4) 0.0925(3) 0.7585(2) 0.0573(12) Uani 1 1 d . . . . .
C11 C 0.2061(4) 0.0269(3) 0.3512(3) 0.0606(13) Uani 1 1 d . . . . .
C27 C 0.0512(4) 0.0507(3) 0.7965(2) 0.0590(13) Uani 1 1 d . . . . .
C48 C 0.4927(4) 0.1136(3) 0.7931(3) 0.0623(13) Uani 1 1 d . . . . .
H48 H 0.535183 0.164221 0.803206 0.075 Uiso 1 1 calc R U . . .
O8 O 0.2245(4) -0.1755(3) 0.1416(3) 0.126(2) Uani 1 1 d . . . . .
C47 C 0.5329(4) 0.0591(3) 0.8125(3) 0.0690(14) Uani 1 1 d . . . . .
H47 H 0.602543 0.072518 0.834926 0.083 Uiso 1 1 calc R U . . .
C22 C 0.0526(4) 0.3406(3) 0.7809(3) 0.0662(14) Uani 1 1 d . . . . .
H22 H 0.079940 0.338202 0.826491 0.079 Uiso 1 1 calc R U . . .
O16 O 0.4531(4) -0.1310(3) 0.8219(3) 0.138(2) Uani 1 1 d . . . . .
N5 N 0.2264(4) -0.1736(4) 0.2042(4) 0.1009(19) Uani 1 1 d . . . . .
C35 C 0.3804(5) 0.5820(3) 0.7889(3) 0.0693(15) Uani 1 1 d . . . . .
O17 O 0.0202(5) 0.5777(3) -0.0923(2) 0.136(2) Uani 1 1 d . . . . .
C21 C 0.0432(4) 0.4100(3) 0.7732(3) 0.0639(14) Uani 1 1 d . . . . .
H21 H 0.065326 0.454303 0.813771 0.077 Uiso 1 1 calc R U . . .
C46 C 0.4692(5) -0.0144(3) 0.7982(3) 0.0724(15) Uani 1 1 d . . . . .
C40 C 0.4246(4) 0.3957(3) 0.7964(3) 0.0720(16) Uani 1 1 d . . . . .
H40 H 0.474396 0.381452 0.822992 0.086 Uiso 1 1 calc R U . . .
C41 C 0.4328(4) 0.4724(3) 0.8090(3) 0.0746(16) Uani 1 1 d . . . . .
H41 H 0.488527 0.509514 0.844591 0.090 Uiso 1 1 calc R U . . .
C2 C 0.1406(4) 0.6375(3) 0.5634(3) 0.0668(14) Uani 1 1 d . . . . .
H2A H 0.100945 0.642590 0.520281 0.080 Uiso 1 1 calc R U . . .
H2B H 0.211396 0.669650 0.572358 0.080 Uiso 1 1 calc R U . . .
O11 O 0.0123(6) -0.1107(3) 0.9577(3) 0.152(3) Uani 1 1 d . . . . .
C12 C 0.2095(4) -0.0375(3) 0.3725(3) 0.0643(14) Uani 1 1 d . . . . .
H12 H 0.206084 -0.036693 0.419531 0.077 Uiso 1 1 calc R U . . .
C8 C 0.2219(4) 0.3317(3) 0.4223(3) 0.0685(15) Uani 1 1 d . . . . .
H6N H 0.248288 0.309991 0.384314 0.082 Uiso 1 1 calc R U . . .
C16 C 0.2117(4) 0.0248(3) 0.2806(3) 0.0726(15) Uani 1 1 d . . . . .
H16 H 0.211058 0.067838 0.265420 0.087 Uiso 1 1 calc R U . . .
C44 C 0.3273(5) 0.0174(3) 0.7435(3) 0.0800(17) Uani 1 1 d . . . . .
H44 H 0.258057 0.002956 0.719713 0.096 Uiso 1 1 calc R U . . .
C9 C 0.2230(4) 0.4074(3) 0.4375(3) 0.0638(14) Uani 1 1 d . . . . .
H9 H 0.251971 0.436600 0.410076 0.077 Uiso 1 1 calc R U . . .
C13 C 0.2179(4) -0.1028(3) 0.3251(3) 0.0742(16) Uani 1 1 d . . . . .
H13 H 0.222140 -0.145327 0.340162 0.089 Uiso 1 1 calc R U . . .
C32 C 0.0560(5) -0.0224(3) 0.7601(3) 0.0735(16) Uani 1 1 d . . . . .
H32 H 0.065558 -0.032389 0.713213 0.088 Uiso 1 1 calc R U . . .
N15 N 0.6330(4) 0.8008(3) 0.9917(3) 0.0927(15) Uani 1 1 d . . . . .
C1 C 0.0983(5) 0.6665(3) 0.6270(3) 0.0766(16) Uani 1 1 d . . . . .
H1A H 0.104424 0.720846 0.633945 0.092 Uiso 1 1 calc R U . . .
H1B H 0.025342 0.638013 0.614994 0.092 Uiso 1 1 calc R U . . .
C14 C 0.2200(4) -0.1043(3) 0.2553(3) 0.0752(16) Uani 1 1 d . . . . .
C28 C 0.0338(4) 0.0643(3) 0.8663(3) 0.0681(15) Uani 1 1 d . . . . .
H28 H 0.028818 0.112263 0.891200 0.082 Uiso 1 1 calc R U . . .
O12 O 0.0368(7) -0.1853(3) 0.8642(3) 0.178(3) Uani 1 1 d . . . . .
O7 O 0.2350(5) -0.2272(3) 0.2272(4) 0.156(3) Uani 1 1 d . . . . .
N9 N 0.0268(6) -0.1240(4) 0.8961(3) 0.127(2) Uani 1 1 d . . . . .
C15 C 0.2181(5) -0.0414(4) 0.2335(3) 0.0811(17) Uani 1 1 d . . . . .
H15 H 0.221195 -0.043122 0.186255 0.097 Uiso 1 1 calc R U . . .
C29 C 0.0244(5) 0.0065(3) 0.8973(3) 0.0845(18) Uani 1 1 d . . . . .
H29 H 0.011954 0.014980 0.943266 0.101 Uiso 1 1 calc R U . . .
C33 C 0.2551(5) 0.7076(3) 0.7200(4) 0.101(2) Uani 1 1 d . . . . .
H33A H 0.258264 0.761850 0.736091 0.121 Uiso 1 1 calc R U . . .
H33B H 0.286106 0.699856 0.679025 0.121 Uiso 1 1 calc R U . . .
C30 C 0.0331(6) -0.0646(3) 0.8611(3) 0.0862(19) Uani 1 1 d . . . . .
C34 C 0.3177(6) 0.6908(3) 0.7805(3) 0.106(2) Uani 1 1 d . . . . .
H34A H 0.389677 0.720567 0.790127 0.128 Uiso 1 1 calc R U . . .
H34B H 0.294547 0.706274 0.824380 0.128 Uiso 1 1 calc R U . . .
C45 C 0.3667(5) -0.0370(3) 0.7632(4) 0.094(2) Uani 1 1 d . . . . .
H45 H 0.324846 -0.087831 0.752917 0.112 Uiso 1 1 calc R U . . .
C57 C 0.4366(5) 0.7343(4) 0.4957(3) 0.095(2) Uani 1 1 d . . . . .
H57A H 0.390021 0.765359 0.497003 0.114 Uiso 1 1 calc R U . . .
H57B H 0.401511 0.685872 0.502698 0.114 Uiso 1 1 calc R U . . .
C60 C 0.3558(5) 0.6794(4) 0.3671(4) 0.0924(19) Uani 1 1 d . . . . .
H60A H 0.317640 0.716565 0.372941 0.111 Uiso 1 1 calc R U . . .
H60B H 0.317985 0.634807 0.378685 0.111 Uiso 1 1 calc R U . . .
C18 C -0.0114(6) 0.6213(4) 0.7405(4) 0.093(2) Uani 1 1 d . . . . .
H18A H -0.046142 0.642422 0.776052 0.111 Uiso 1 1 calc R U . . .
H18B H -0.054390 0.610873 0.692538 0.111 Uiso 1 1 calc R U . . .
C31 C 0.0471(5) -0.0792(3) 0.7918(3) 0.092(2) Uani 1 1 d . . . . .
H31 H 0.050452 -0.127759 0.766889 0.110 Uiso 1 1 calc R U . . .
C53 C 0.5247(5) 0.6636(4) 0.4130(4) 0.096(2) Uani 1 1 d . . . . .
H53A H 0.587495 0.687990 0.451744 0.115 Uiso 1 1 calc R U . . .
H53B H 0.544341 0.659645 0.367403 0.115 Uiso 1 1 calc R U . . .
C17 C 0.0908(6) 0.6808(4) 0.7504(4) 0.103(2) Uani 1 1 d . . . . .
H17A H 0.078790 0.729544 0.749865 0.123 Uiso 1 1 calc R U . . .
H17B H 0.133927 0.689521 0.797834 0.123 Uiso 1 1 calc R U . . .
C49 C 0.5189(5) 0.7904(4) 0.4089(3) 0.094(2) Uani 1 1 d . . . . .
H49A H 0.584037 0.812695 0.445365 0.113 Uiso 1 1 calc R U . . .
H49B H 0.534623 0.776050 0.361887 0.113 Uiso 1 1 calc R U . . .
C78 C 0.8155(6) 0.1533(5) 0.4641(5) 0.110(3) Uani 1 1 d . . . . .
C61 C 0.3590(5) 0.6531(4) 0.2884(4) 0.108(2) Uani 1 1 d . . . . .
H61A H 0.379945 0.698162 0.272323 0.129 Uiso 1 1 calc R U . . .
H61B H 0.409540 0.625648 0.283571 0.129 Uiso 1 1 calc R U . . .
C77 C 0.8890(6) 0.1257(4) 0.4281(4) 0.106(2) Uani 1 1 d . . . . .
H77A H 0.954896 0.142791 0.462288 0.158 Uiso 1 1 calc R U . . .
H77B H 0.895577 0.146146 0.388534 0.158 Uiso 1 1 calc R U . . .
H77C H 0.865031 0.069833 0.409870 0.158 Uiso 1 1 calc R U . . .
C71 C 0.5148(6) 0.7711(5) 0.9728(4) 0.120(3) Uani 1 1 d . . . . .
H71A H 0.489081 0.798585 0.941913 0.144 Uiso 1 1 calc R U . . .
H71B H 0.492705 0.716505 0.944260 0.144 Uiso 1 1 calc R U . . .
C75 C 0.6517(6) 0.7873(5) 0.9158(4) 0.115(2) Uani 1 1 d . . . . .
H75A H 0.621990 0.732305 0.888867 0.138 Uiso 1 1 calc R U . . .
H75B H 0.615759 0.815162 0.890821 0.138 Uiso 1 1 calc R U . . .
C63 C 0.6814(7) 0.7579(5) 1.0330(4) 0.121(3) Uani 1 1 d . . . . .
H63A H 0.664503 0.767828 1.079755 0.145 Uiso 1 1 calc R U . . .
H63B H 0.755582 0.779407 1.042052 0.145 Uiso 1 1 calc R U . . .
C51 C 0.5569(10) 0.9293(6) 0.4165(6) 0.161(5) Uani 1 1 d . . . . .
H51A H 0.603369 0.949921 0.464617 0.194 Uiso 1 1 calc R U . . .
H51B H 0.596412 0.916373 0.381405 0.194 Uiso 1 1 calc R U . . .
C50 C 0.4685(6) 0.8526(4) 0.4112(4) 0.107(2) Uani 1 1 d . . . . .
H50A H 0.439508 0.861533 0.453143 0.128 Uiso 1 1 calc R U . . .
H50B H 0.413554 0.837720 0.367651 0.128 Uiso 1 1 calc R U . . .
C67 C 0.6777(7) 0.8875(5) 1.0392(4) 0.121(3) Uani 1 1 d . . . . .
H67A H 0.659394 0.892156 1.085302 0.145 Uiso 1 1 calc R U . . .
H67B H 0.752300 0.901988 1.049205 0.145 Uiso 1 1 calc R U . . .
C72 C 0.4667(9) 0.7784(6) 1.0313(5) 0.160(4) Uani 1 1 d . . . . .
H72A H 0.472572 0.832704 1.052761 0.192 Uiso 1 1 calc R U . . .
H72B H 0.502130 0.761859 1.068304 0.192 Uiso 1 1 calc R U . . .
C54 C 0.4771(6) 0.5824(5) 0.4147(5) 0.136(3) Uani 1 1 d . . . . .
H54A H 0.460135 0.585206 0.461077 0.164 Uiso 1 1 calc R U . . .
H54B H 0.413519 0.557410 0.376787 0.164 Uiso 1 1 calc R U . . .
C64 C 0.6525(7) 0.6723(5) 0.9989(5) 0.137(3) Uani 1 1 d . . . . .
H64A H 0.671773 0.660815 0.953034 0.164 Uiso 1 1 calc R U . . .
H64B H 0.578414 0.649300 0.989299 0.164 Uiso 1 1 calc R U . . .
C73 C 0.3505(8) 0.7288(7) 1.0062(6) 0.156(4) Uani 1 1 d . . . . .
H73A H 0.318149 0.744582 1.045242 0.187 Uiso 1 1 calc R U . . .
H73B H 0.318202 0.741316 0.965030 0.187 Uiso 1 1 calc R U . . .
C55 C 0.5469(7) 0.5354(6) 0.4042(5) 0.139(3) Uani 1 1 d . . . . .
H55A H 0.578302 0.545601 0.365753 0.167 Uiso 1 1 calc R U . . .
H55B H 0.601723 0.554054 0.448365 0.167 Uiso 1 1 calc R U . . .
C68 C 0.6443(8) 0.9441(5) 1.0087(5) 0.154(4) Uani 1 1 d . . . . .
H68A H 0.656797 0.936921 0.960692 0.185 Uiso 1 1 calc R U . . .
H68B H 0.570713 0.933714 1.003537 0.185 Uiso 1 1 calc R U . . .
C58 C 0.5298(7) 0.7768(6) 0.5572(4) 0.154(4) Uani 1 1 d . . . . .
H58A H 0.568455 0.823425 0.548974 0.185 Uiso 1 1 calc R U . . .
H58B H 0.573840 0.744058 0.559472 0.185 Uiso 1 1 calc R U . . .
C62 C 0.2551(6) 0.6004(6) 0.2414(5) 0.148(3) Uani 1 1 d . . . . .
H62A H 0.231629 0.559223 0.261918 0.178 Uiso 1 1 calc R U . . .
H62B H 0.206943 0.630183 0.243686 0.178 Uiso 1 1 calc R U . . .
N16 N 0.7586(7) 0.1726(6) 0.4923(6) 0.193(4) Uani 1 1 d . . . . .
C59 C 0.4992(10) 0.7997(9) 0.6315(6) 0.198(6) Uani 1 1 d D . . . .
H59A H 0.540569 0.852201 0.661223 0.237 Uiso 1 1 calc R U . . .
H59B H 0.426942 0.796462 0.623504 0.237 Uiso 1 1 calc R U . . .
C65 C 0.7070(9) 0.6374(6) 1.0493(6) 0.164(4) Uani 1 1 d . . . . .
H65A H 0.780807 0.661262 1.058437 0.197 Uiso 1 1 calc R U . . .
H65B H 0.688748 0.651151 1.095455 0.197 Uiso 1 1 calc R U . . .
C52 C 0.5144(10) 0.9850(7) 0.4031(6) 0.210(6) Uani 1 1 d . . . . .
H52A H 0.476945 0.967776 0.353034 0.316 Uiso 1 1 calc R U . . .
H52B H 0.568271 1.032970 0.413139 0.316 Uiso 1 1 calc R U . . .
H52C H 0.468231 0.992955 0.433684 0.316 Uiso 1 1 calc R U . . .
C66 C 0.6840(10) 0.5531(7) 1.0229(7) 0.208(5) Uani 1 1 d . . . . .
H66A H 0.610663 0.528765 1.007286 0.312 Uiso 1 1 calc R U . . .
H66B H 0.712224 0.535601 1.061209 0.312 Uiso 1 1 calc R U . . .
H66C H 0.714099 0.539351 0.982697 0.312 Uiso 1 1 calc R U . . .
C69 C 0.6974(11) 1.0244(6) 1.0535(6) 0.203(6) Uani 1 1 d . . . . .
H69A H 0.770939 1.031981 1.062605 0.244 Uiso 1 1 calc R U . . .
H69B H 0.679903 1.031384 1.100061 0.244 Uiso 1 1 calc R U . . .
C79 C 0.0193(12) 0.7132(6) -0.0148(6) 0.235(7) Uani 1 1 d . . . . .
H79A H 0.085057 0.738705 -0.021185 0.352 Uiso 1 1 calc R U . . .
H79B H 0.017240 0.733649 0.034864 0.352 Uiso 1 1 calc R U . . .
H79C H -0.034337 0.722160 -0.046114 0.352 Uiso 1 1 calc R U . . .
C76 C 0.7603(8) 0.8121(7) 0.9149(6) 0.195(5) Uani 1 1 d . . . . .
H76A H 0.798198 0.785934 0.940699 0.234 Uiso 1 1 calc R U . . .
H76B H 0.790397 0.867805 0.938481 0.234 Uiso 1 1 calc R U . . .
C56 C 0.5061(10) 0.4542(7) 0.3871(7) 0.198(5) Uani 1 1 d . . . . .
H56A H 0.474045 0.442328 0.424273 0.296 Uiso 1 1 calc R U . . .
H56B H 0.560580 0.431279 0.384066 0.296 Uiso 1 1 calc R U . . .
H56C H 0.455686 0.433467 0.341252 0.296 Uiso 1 1 calc R U . . .
C70 C 0.6776(10) 1.0869(6) 1.0260(7) 0.218(6) Uani 1 1 d . . . . .
H70A H 0.733212 1.107264 1.005971 0.327 Uiso 1 1 calc R U . . .
H70B H 0.672716 1.127738 1.065143 0.327 Uiso 1 1 calc R U . . .
H70C H 0.614142 1.066278 0.988919 0.327 Uiso 1 1 calc R U . . .
C80 C 0.0430(11) 0.6161(6) 0.0475(5) 0.209(6) Uani 1 1 d . . . . .
H80A H 0.003087 0.566675 0.048885 0.313 Uiso 1 1 calc R U . . .
H80B H 0.034390 0.657103 0.084643 0.313 Uiso 1 1 calc R U . . .
H80C H 0.114515 0.619200 0.055620 0.313 Uiso 1 1 calc R U . . .
C74 C 0.3282(11) 0.6455(7) 0.9858(8) 0.228(7) Uani 1 1 d . . . . .
H74A H 0.257441 0.620654 0.959215 0.341 Uiso 1 1 calc R U . . .
H74B H 0.340173 0.630322 1.028734 0.341 Uiso 1 1 calc R U . . .
H74C H 0.372241 0.630000 0.955886 0.341 Uiso 1 1 calc R U . . .
C82 C 0.7396(13) 0.7043(11) 0.7967(7) 0.265(9) Uani 1 1 d . . . . .
H82A H 0.777005 0.682678 0.827326 0.398 Uiso 1 1 calc R U . . .
H82B H 0.757840 0.694973 0.750920 0.398 Uiso 1 1 calc R U . . .
H82C H 0.666883 0.680118 0.788788 0.398 Uiso 1 1 calc R U . . .
C81 C 0.7662(11) 0.7903(11) 0.8328(7) 0.236(7) Uani 1 1 d . . . . .
H81A H 0.719281 0.810001 0.806161 0.283 Uiso 1 1 calc R U . . .
H81B H 0.835483 0.815688 0.830496 0.283 Uiso 1 1 calc R U . . .
C83 C 0.2508(9) 0.5662(9) 0.1683(7) 0.269(9) Uani 1 1 d . . . . .
H83A H 0.294585 0.603062 0.151580 0.404 Uiso 1 1 calc R U . . .
H83B H 0.181101 0.550940 0.139890 0.404 Uiso 1 1 calc R U . . .
H83C H 0.273738 0.521271 0.163200 0.404 Uiso 1 1 calc R U . . .
C84 C 0.5176(16) 0.7492(12) 0.6626(10) 0.336(13) Uani 1 1 d D . . . .
H84A H 0.575745 0.735093 0.649791 0.504 Uiso 1 1 calc R U . . .
H84B H 0.458169 0.703568 0.646499 0.504 Uiso 1 1 calc R U . . .
H84C H 0.532230 0.771595 0.714403 0.504 Uiso 1 1 calc R U . . .

loop_
_atom_site_aniso_label
_atom_site_aniso_U_11
_atom_site_aniso_U_22
_atom_site_aniso_U_33
_atom_site_aniso_U_23
_atom_site_aniso_U_13
_atom_site_aniso_U_12
P1 0.0518(7) 0.0375(6) 0.0380(6) 0.0069(5) 0.0113(5) 0.0103(5)
O1 0.055(2) 0.0444(18) 0.055(2) -0.0019(15) 0.0094(15) 0.0199(15)
O2 0.058(2) 0.0489(18) 0.0494(18) 0.0034(15) 0.0201(15) 0.0122(15)
O3 0.067(2) 0.0544(19) 0.0431(17) 0.0207(15) 0.0117(15) 0.0202(16)
O4 0.073(2) 0.0408(18) 0.0458(18) 0.0128(14) 0.0088(16) 0.0008(16)
S1 0.503(8) 0.171(3) 0.108(2) 0.015(2) 0.071(3) 0.163(4)
O5 0.095(3) 0.065(2) 0.103(3) 0.040(2) 0.051(2) 0.024(2)
O9 0.101(3) 0.081(3) 0.058(2) 0.033(2) 0.024(2) 0.032(2)
O10 0.142(4) 0.060(2) 0.048(2) 0.0142(18) 0.039(2) 0.032(2)
N11 0.056(2) 0.053(2) 0.047(2) 0.0097(19) -0.0030(18) 0.015(2)
N7 0.086(3) 0.054(2) 0.042(2) 0.0123(19) 0.022(2) 0.023(2)
O6 0.151(4) 0.072(3) 0.053(2) 0.022(2) 0.042(2) 0.041(3)
N1 0.088(3) 0.047(2) 0.053(2) 0.015(2) 0.011(2) 0.027(2)
N4 0.085(3) 0.050(2) 0.053(2) 0.015(2) 0.031(2) 0.020(2)
N8 0.085(3) 0.060(3) 0.047(2) 0.020(2) 0.031(2) 0.028(2)
N3 0.079(3) 0.053(2) 0.051(2) 0.020(2) 0.029(2) 0.021(2)
N12 0.062(3) 0.047(2) 0.060(3) 0.011(2) -0.001(2) 0.016(2)
N2 0.078(3) 0.050(2) 0.055(2) 0.020(2) 0.023(2) 0.021(2)
O14 0.106(3) 0.064(2) 0.080(3) 0.008(2) -0.034(2) 0.028(2)
O13 0.102(3) 0.053(2) 0.114(3) -0.002(2) -0.029(3) 0.010(2)
N6 0.132(4) 0.072(3) 0.067(3) 0.032(3) 0.050(3) 0.050(3)
C23 0.064(3) 0.047(3) 0.052(3) 0.014(2) 0.022(2) 0.013(2)
C24 0.077(4) 0.053(3) 0.040(3) 0.009(2) 0.014(2) 0.007(3)
C38 0.048(3) 0.054(3) 0.051(3) 0.013(2) 0.000(2) 0.009(2)
C6 0.059(3) 0.052(3) 0.043(3) 0.015(2) 0.017(2) 0.015(2)
C39 0.051(3) 0.042(3) 0.043(2) 0.007(2) 0.009(2) 0.012(2)
O15 0.116(4) 0.116(4) 0.142(4) 0.062(3) 0.014(3) 0.060(3)
N14 0.066(3) 0.108(4) 0.081(3) 0.038(3) 0.033(3) 0.031(3)
N10 0.098(4) 0.045(3) 0.090(3) 0.010(2) -0.018(3) 0.020(3)
C37 0.056(3) 0.055(3) 0.056(3) 0.012(2) -0.002(2) 0.016(2)
C10 0.075(4) 0.061(3) 0.047(3) 0.014(3) 0.025(3) 0.021(3)
C5 0.062(3) 0.053(3) 0.046(3) 0.015(2) 0.023(2) 0.018(2)
N13 0.108(5) 0.083(4) 0.101(4) 0.040(3) 0.012(4) 0.041(4)
C4 0.050(3) 0.052(3) 0.051(3) 0.015(2) 0.012(2) 0.012(2)
C42 0.067(3) 0.057(3) 0.042(3) 0.008(2) 0.002(2) 0.019(3)
C3 0.065(3) 0.064(3) 0.051(3) 0.023(3) 0.015(3) 0.020(3)
C19 0.076(4) 0.061(3) 0.059(3) 0.020(3) 0.028(3) 0.027(3)
C36 0.054(3) 0.050(3) 0.048(3) 0.009(2) 0.003(2) 0.007(2)
C25 0.070(3) 0.063(3) 0.045(3) 0.019(3) 0.017(2) 0.015(3)
C26 0.078(4) 0.049(3) 0.055(3) 0.013(3) 0.025(3) 0.017(3)
C20 0.061(3) 0.053(3) 0.050(3) 0.021(2) 0.022(2) 0.017(2)
C7 0.060(3) 0.055(3) 0.043(3) 0.017(2) 0.015(2) 0.018(2)
C43 0.064(3) 0.057(3) 0.049(3) 0.014(2) 0.010(2) 0.021(3)
C11 0.064(3) 0.057(3) 0.056(3) 0.009(3) 0.023(2) 0.013(3)
C27 0.074(4) 0.057(3) 0.047(3) 0.017(2) 0.023(2) 0.017(3)
C48 0.067(4) 0.051(3) 0.060(3) 0.012(2) 0.007(3) 0.016(3)
O8 0.140(4) 0.103(4) 0.099(4) -0.025(3) 0.053(3) 0.019(3)
C47 0.074(4) 0.069(4) 0.063(3) 0.019(3) 0.009(3) 0.026(3)
C22 0.093(4) 0.060(3) 0.042(3) 0.011(2) 0.016(3) 0.023(3)
O16 0.136(5) 0.086(3) 0.194(6) 0.082(4) 0.001(4) 0.022(3)
N5 0.094(4) 0.073(4) 0.118(5) -0.007(4) 0.049(4) 0.020(3)
C35 0.076(4) 0.053(3) 0.059(3) 0.006(3) -0.004(3) 0.012(3)
O17 0.207(6) 0.125(4) 0.076(3) 0.009(3) 0.055(3) 0.063(4)
C21 0.093(4) 0.053(3) 0.046(3) 0.011(2) 0.018(3) 0.028(3)
C46 0.086(4) 0.062(4) 0.078(4) 0.031(3) 0.013(3) 0.034(3)
C40 0.072(4) 0.049(3) 0.071(4) 0.004(3) -0.018(3) 0.017(3)
C41 0.073(4) 0.059(3) 0.063(3) 0.000(3) -0.020(3) 0.016(3)
C2 0.091(4) 0.054(3) 0.057(3) 0.021(3) 0.015(3) 0.025(3)
O11 0.311(8) 0.105(4) 0.105(4) 0.064(3) 0.117(5) 0.103(5)
C12 0.067(4) 0.056(3) 0.077(4) 0.019(3) 0.036(3) 0.022(3)
C8 0.087(4) 0.068(4) 0.064(3) 0.025(3) 0.042(3) 0.026(3)
C16 0.090(4) 0.071(4) 0.058(3) 0.011(3) 0.035(3) 0.026(3)
C44 0.073(4) 0.060(4) 0.092(4) 0.028(3) -0.008(3) 0.009(3)
C9 0.082(4) 0.060(3) 0.060(3) 0.027(3) 0.036(3) 0.022(3)
C13 0.065(4) 0.059(3) 0.095(5) 0.014(3) 0.029(3) 0.018(3)
C32 0.114(5) 0.056(3) 0.062(3) 0.020(3) 0.043(3) 0.032(3)
N15 0.091(4) 0.096(4) 0.079(4) 0.018(3) 0.009(3) 0.025(3)
C1 0.116(5) 0.061(3) 0.066(4) 0.027(3) 0.023(3) 0.042(3)
C14 0.076(4) 0.061(4) 0.074(4) -0.003(3) 0.026(3) 0.019(3)
C28 0.103(4) 0.061(3) 0.051(3) 0.022(3) 0.035(3) 0.031(3)
O12 0.374(10) 0.095(4) 0.145(5) 0.064(4) 0.146(6) 0.129(5)
O7 0.223(7) 0.089(4) 0.162(6) 0.004(4) 0.079(5) 0.075(4)
N9 0.244(8) 0.085(4) 0.100(5) 0.047(4) 0.094(5) 0.081(5)
C15 0.089(4) 0.082(4) 0.061(3) 0.001(3) 0.030(3) 0.022(3)
C29 0.139(6) 0.073(4) 0.067(4) 0.033(3) 0.052(4) 0.046(4)
C33 0.119(6) 0.058(4) 0.101(5) 0.023(3) -0.023(4) 0.018(4)
C30 0.149(6) 0.061(4) 0.077(4) 0.035(3) 0.059(4) 0.046(4)
C34 0.147(6) 0.052(4) 0.091(5) 0.012(3) -0.028(4) 0.029(4)
C45 0.080(4) 0.060(4) 0.125(6) 0.038(4) -0.006(4) 0.009(3)
C57 0.088(5) 0.133(6) 0.085(4) 0.046(4) 0.053(4) 0.038(4)
C60 0.072(4) 0.101(5) 0.101(5) 0.028(4) 0.017(4) 0.029(4)
C18 0.146(6) 0.076(4) 0.102(5) 0.044(4) 0.070(5) 0.071(5)
C31 0.159(6) 0.063(4) 0.073(4) 0.019(3) 0.062(4) 0.050(4)
C53 0.082(5) 0.139(6) 0.091(5) 0.052(4) 0.042(4) 0.049(5)
C17 0.173(7) 0.061(4) 0.094(5) 0.023(4) 0.056(5) 0.055(5)
C49 0.087(5) 0.115(6) 0.074(4) 0.033(4) 0.029(3) 0.012(4)
C78 0.079(5) 0.095(5) 0.134(7) 0.016(5) -0.005(5) 0.031(4)
C61 0.093(5) 0.109(6) 0.103(6) 0.024(4) 0.001(4) 0.028(4)
C77 0.145(7) 0.092(5) 0.079(4) 0.027(4) 0.013(4) 0.044(5)
C71 0.124(7) 0.122(6) 0.100(6) 0.017(5) 0.025(5) 0.035(5)
C75 0.113(6) 0.137(7) 0.081(5) 0.029(5) 0.008(4) 0.032(5)
C63 0.133(7) 0.120(7) 0.099(6) 0.025(5) 0.010(5) 0.043(6)
C51 0.293(15) 0.131(8) 0.141(8) 0.078(7) 0.137(9) 0.114(9)
C50 0.113(6) 0.098(5) 0.100(5) 0.027(4) 0.018(4) 0.026(5)
C67 0.138(7) 0.111(6) 0.082(5) 0.007(4) 0.000(4) 0.025(5)
C72 0.210(12) 0.181(10) 0.091(6) 0.022(6) 0.050(7) 0.076(9)
C54 0.123(7) 0.167(8) 0.199(9) 0.114(7) 0.097(6) 0.086(6)
C64 0.148(8) 0.125(7) 0.143(8) 0.050(6) 0.019(6) 0.053(6)
C73 0.126(8) 0.183(11) 0.157(9) 0.038(8) 0.064(7) 0.042(8)
C55 0.134(8) 0.146(8) 0.146(8) 0.030(7) 0.046(6) 0.068(7)
C68 0.175(9) 0.115(7) 0.149(8) 0.043(7) -0.005(7) 0.035(7)
C58 0.116(7) 0.261(12) 0.075(5) 0.047(6) 0.032(5) 0.039(7)
C62 0.098(6) 0.153(8) 0.137(8) 0.003(6) -0.011(6) 0.014(6)
N16 0.117(7) 0.191(9) 0.252(11) 0.018(8) 0.035(7) 0.074(6)
C59 0.196(11) 0.316(18) 0.124(8) 0.110(10) 0.072(8) 0.090(12)
C65 0.212(11) 0.157(10) 0.165(9) 0.082(8) 0.065(8) 0.082(9)
C52 0.263(15) 0.193(12) 0.119(8) -0.006(8) 0.098(9) 0.001(11)
C66 0.245(14) 0.143(10) 0.274(15) 0.099(10) 0.076(11) 0.082(10)
C69 0.307(16) 0.093(7) 0.147(9) 0.006(6) -0.031(9) 0.045(9)
C79 0.46(2) 0.143(9) 0.165(10) 0.068(8) 0.101(12) 0.167(12)
C76 0.121(8) 0.262(14) 0.151(10) 0.030(9) 0.040(7) 0.007(8)
C56 0.224(13) 0.175(11) 0.215(12) 0.039(10) 0.111(10) 0.085(10)
C70 0.264(15) 0.120(9) 0.237(14) 0.036(9) 0.010(11) 0.057(9)
C80 0.396(18) 0.164(9) 0.105(7) 0.063(7) 0.097(9) 0.109(11)
C74 0.279(17) 0.167(11) 0.300(17) 0.089(12) 0.182(14) 0.091(12)
C82 0.30(2) 0.36(2) 0.137(11) 0.016(13) 0.081(12) 0.143(19)
C81 0.213(14) 0.36(2) 0.154(12) 0.094(13) 0.102(11) 0.075(15)
C83 0.168(11) 0.34(2) 0.160(11) -0.076(12) -0.008(9) 0.032(11)
C84 0.43(3) 0.51(3) 0.30(2) 0.24(2) 0.26(2) 0.32(3)

loop_
_atom_type_symbol
_atom_type_description
_atom_type_scat_dispersion_real
_atom_type_scat_dispersion_imag
_atom_type_scat_source
C C 0.0033 0.0016 'International Tables Vol C Tables 4.2.6.8 and 6.1.1.4'
H H 0.0000 0.0000 'International Tables Vol C Tables 4.2.6.8 and 6.1.1.4'
N N 0.0061 0.0033 'International Tables Vol C Tables 4.2.6.8 and 6.1.1.4'
O O 0.0106 0.0060 'International Tables Vol C Tables 4.2.6.8 and 6.1.1.4'
P P 0.1023 0.0942 'International Tables Vol C Tables 4.2.6.8 and 6.1.1.4'
S S 0.1246 0.1234 'International Tables Vol C Tables 4.2.6.8 and 6.1.1.4'

loop_
_geom_angle_atom_site_label_1
_geom_angle_atom_site_label_2
_geom_angle_atom_site_label_3
_geom_angle
_geom_angle_site_symmetry_1
_geom_angle_site_symmetry_3
_geom_angle_publ_flag
O4 P1 O2 112.38(18) . . ?
O4 P1 O3 111.68(17) . . ?
O2 P1 O3 113.03(18) . . ?
O4 P1 O1 105.54(18) . . ?
O2 P1 O1 107.94(17) . . ?
O3 P1 O1 105.68(18) . . ?
P1 O1 H1 109.5 . . ?
O17 S1 C79 128.3(6) . . ?
O17 S1 C80 117.6(5) . . ?
C79 S1 C80 102.2(6) . . ?
C42 N11 C39 126.5(4) . . ?
C42 N11 H11 116.8 . . ?
C39 N11 H11 116.8 . . ?
C26 N7 C23 127.5(4) . . ?
C26 N7 H7 116.3 . . ?
C23 N7 H7 116.3 . . ?
C1 N1 C33 110.8(5) . . ?
C1 N1 C17 110.1(5) . . ?
C33 N1 C17 111.2(5) . . ?
C10 N4 C11 127.6(4) . . ?
C10 N4 H4 116.2 . . ?
C11 N4 H4 116.2 . . ?
C27 N8 C26 128.4(4) . . ?
C27 N8 H7N 115.8 . . ?
C26 N8 H7N 115.8 . . ?
C10 N3 C7 125.4(4) . . ?
C10 N3 H3 117.3 . . ?
C7 N3 H3 117.3 . . ?
C42 N12 C43 125.1(4) . . ?
C42 N12 H6 117.4 . . ?
C43 N12 H6 117.4 . . ?
C3 N2 C2 120.5(4) . . ?
C3 N2 H2 119.7 . . ?
C2 N2 H2 119.7 . . ?
C19 N6 C18 122.7(5) . . ?
C19 N6 H5N 118.7 . . ?
C18 N6 H5N 118.7 . . ?
C24 C23 C22 119.4(5) . . ?
C24 C23 N7 116.4(4) . . ?
C22 C23 N7 124.1(4) . . ?
C25 C24 C23 119.8(4) . . ?
C25 C24 H24 120.1 . . ?
C23 C24 H24 120.1 . . ?
C37 C38 C39 120.8(4) . . ?
C37 C38 H38 119.6 . . ?
C39 C38 H38 119.6 . . ?
C5 C6 C7 120.8(4) . . ?
C5 C6 H8 119.6 . . ?
C7 C6 H8 119.6 . . ?
C38 C39 C40 117.7(4) . . ?
C38 C39 N11 117.6(4) . . ?
C40 C39 N11 124.7(4) . . ?
C53 N14 C60 111.7(5) . . ?
C53 N14 C57 111.7(5) . . ?
C60 N14 C57 105.9(5) . . ?
C53 N14 C49 106.3(5) . . ?
C60 N14 C49 110.8(5) . . ?
C57 N14 C49 110.5(5) . . ?
C35 N10 C34 121.4(5) . . ?
C35 N10 H10 119.3 . . ?
C34 N10 H10 119.3 . . ?
C38 C37 C36 121.8(5) . . ?
C38 C37 H37 119.1 . . ?
C36 C37 H37 119.1 . . ?
O6 C10 N4 123.7(5) . . ?
O6 C10 N3 122.9(5) . . ?
N4 C10 N3 113.3(4) . . ?
C6 C5 C4 121.4(4) . . ?
C6 C5 H5 119.3 . . ?
C4 C5 H5 119.3 . . ?
O16 N13 O15 122.4(6) . . ?
O16 N13 C46 119.3(6) . . ?
O15 N13 C46 118.3(6) . . ?
C9 C4 C5 116.8(4) . . ?
C9 C4 C3 118.6(4) . . ?
C5 C4 C3 124.5(4) . . ?
O14 C42 N11 123.5(5) . . ?
O14 C42 N12 123.2(5) . . ?
N11 C42 N12 113.3(4) . . ?
O5 C3 N2 121.7(5) . . ?
O5 C3 C4 119.8(5) . . ?
N2 C3 C4 118.5(4) . . ?
O9 C19 N6 121.7(5) . . ?
O9 C19 C20 120.4(5) . . ?
N6 C19 C20 118.0(5) . . ?
C41 C36 C37 116.9(5) . . ?
C41 C36 C35 117.8(4) . . ?
C37 C36 C35 125.3(5) . . ?
C24 C25 C20 121.6(5) . . ?
C24 C25 H25 119.2 . . ?
C20 C25 H25 119.2 . . ?
O10 C26 N7 125.0(5) . . ?
O10 C26 N8 124.3(5) . . ?
N7 C26 N8 110.7(4) . . ?
C21 C20 C25 118.1(4) . . ?
C21 C20 C19 124.9(5) . . ?
C25 C20 C19 116.9(4) . . ?
C8 C7 C6 118.2(4) . . ?
C8 C7 N3 124.4(4) . . ?
C6 C7 N3 117.3(4) . . ?
C44 C43 N12 117.2(5) . . ?
C44 C43 C48 119.2(5) . . ?
N12 C43 C48 123.5(5) . . ?
C12 C11 C16 118.8(5) . . ?
C12 C11 N4 117.1(4) . . ?
C16 C11 N4 124.1(5) . . ?
N8 C27 C32 117.0(4) . . ?
N8 C27 C28 124.0(4) . . ?
C32 C27 C28 118.9(5) . . ?
C47 C48 C43 119.9(5) . . ?
C47 C48 H48 120.0 . . ?
C43 C48 H48 120.0 . . ?
C46 C47 C48 119.2(5) . . ?
C46 C47 H47 120.4 . . ?
C48 C47 H47 120.4 . . ?
C21 C22 C23 119.7(5) . . ?
C21 C22 H22 120.1 . . ?
C23 C22 H22 120.1 . . ?
O8 N5 O7 123.2(6) . . ?
O8 N5 C14 119.3(7) . . ?
O7 N5 C14 117.5(7) . . ?
O13 C35 N10 120.2(5) . . ?
O13 C35 C36 120.6(5) . . ?
N10 C35 C36 119.2(5) . . ?
C20 C21 C22 121.2(5) . . ?
C20 C21 H21 119.4 . . ?
C22 C21 H21 119.4 . . ?
C47 C46 C45 122.0(5) . . ?
C47 C46 N13 118.9(6) . . ?
C45 C46 N13 119.1(6) . . ?
C41 C40 C39 120.0(5) . . ?
C41 C40 H40 120.0 . . ?
C39 C40 H40 120.0 . . ?
C40 C41 C36 122.7(5) . . ?
C40 C41 H41 118.6 . . ?
C36 C41 H41 118.6 . . ?
N2 C2 C1 112.4(4) . . ?
N2 C2 H2A 109.1 . . ?
C1 C2 H2A 109.1 . . ?
N2 C2 H2B 109.1 . . ?
C1 C2 H2B 109.1 . . ?
H2A C2 H2B 107.9 . . ?
C13 C12 C11 120.9(5) . . ?
C13 C12 H12 119.6 . . ?
C11 C12 H12 119.6 . . ?
C9 C8 C7 120.1(5) . . ?
C9 C8 H6N 120.0 . . ?
C7 C8 H6N 120.0 . . ?
C15 C16 C11 119.5(6) . . ?
C15 C16 H16 120.2 . . ?
C11 C16 H16 120.2 . . ?
C43 C44 C45 121.1(5) . . ?
C43 C44 H44 119.4 . . ?
C45 C44 H44 119.4 . . ?
C8 C9 C4 122.6(5) . . ?
C8 C9 H9 118.7 . . ?
C4 C9 H9 118.7 . . ?
C14 C13 C12 119.1(6) . . ?
C14 C13 H13 120.4 . . ?
C12 C13 H13 120.4 . . ?
C31 C32 C27 121.1(5) . . ?
C31 C32 H32 119.4 . . ?
C27 C32 H32 119.4 . . ?
C63 N15 C75 112.6(6) . . ?
C63 N15 C71 113.0(6) . . ?
C75 N15 C71 100.4(5) . . ?
C63 N15 C67 105.6(6) . . ?
C75 N15 C67 112.7(6) . . ?
C71 N15 C67 112.7(6) . . ?
N1 C1 C2 115.8(5) . . ?
N1 C1 H1A 108.3 . . ?
C2 C1 H1A 108.3 . . ?
N1 C1 H1B 108.3 . . ?
C2 C1 H1B 108.3 . . ?
H1A C1 H1B 107.4 . . ?
C15 C14 C13 121.0(5) . . ?
C15 C14 N5 119.3(6) . . ?
C13 C14 N5 119.7(6) . . ?
C29 C28 C27 119.2(5) . . ?
C29 C28 H28 120.4 . . ?
C27 C28 H28 120.4 . . ?
O12 N9 O11 122.0(6) . . ?
O12 N9 C30 118.8(6) . . ?
O11 N9 C30 119.2(5) . . ?
C14 C15 C16 120.6(5) . . ?
C14 C15 H15 119.7 . . ?
C16 C15 H15 119.7 . . ?
C28 C29 C30 120.8(5) . . ?
C28 C29 H29 119.6 . . ?
C30 C29 H29 119.6 . . ?
N1 C33 C34 114.4(5) . . ?
N1 C33 H33A 108.7 . . ?
C34 C33 H33A 108.6 . . ?
N1 C33 H33B 108.6 . . ?
C34 C33 H33B 108.7 . . ?
H33A C33 H33B 107.6 . . ?
C31 C30 C29 120.4(5) . . ?
C31 C30 N9 119.8(5) . . ?
C29 C30 N9 119.8(5) . . ?
N10 C34 C33 110.2(5) . . ?
N10 C34 H34A 109.6 . . ?
C33 C34 H34A 109.6 . . ?
N10 C34 H34B 109.6 . . ?
C33 C34 H34B 109.6 . . ?
H34A C34 H34B 108.1 . . ?
C46 C45 C44 118.5(5) . . ?
C46 C45 H45 120.7 . . ?
C44 C45 H45 120.7 . . ?
C58 C57 N14 114.4(5) . . ?
C58 C57 H57A 108.7 . . ?
N14 C57 H57A 108.7 . . ?
C58 C57 H57B 108.7 . . ?
N14 C57 H57B 108.7 . . ?
H57A C57 H57B 107.6 . . ?
N14 C60 C61 115.4(5) . . ?
N14 C60 H60A 108.4 . . ?
C61 C60 H60A 108.4 . . ?
N14 C60 H60B 108.4 . . ?
C61 C60 H60B 108.4 . . ?
H60A C60 H60B 107.5 . . ?
N6 C18 C17 112.0(5) . . ?
N6 C18 H18A 109.2 . . ?
C17 C18 H18A 109.2 . . ?
N6 C18 H18B 109.2 . . ?
C17 C18 H18B 109.2 . . ?
H18A C18 H18B 107.9 . . ?
C32 C31 C30 119.5(5) . . ?
C32 C31 H31 120.3 . . ?
C30 C31 H31 120.3 . . ?
N14 C53 C54 116.3(5) . . ?
N14 C53 H53A 108.2 . . ?
C54 C53 H53A 108.2 . . ?
N14 C53 H53B 108.2 . . ?
C54 C53 H53B 108.2 . . ?
H53A C53 H53B 107.4 . . ?
N1 C17 C18 115.1(5) . . ?
N1 C17 H17A 108.5 . . ?
C18 C17 H17A 108.5 . . ?
N1 C17 H17B 108.5 . . ?
C18 C17 H17B 108.5 . . ?
H17A C17 H17B 107.5 . . ?
C50 C49 N14 117.5(6) . . ?
C50 C49 H49A 107.9 . . ?
N14 C49 H49A 107.9 . . ?
C50 C49 H49B 107.9 . . ?
N14 C49 H49B 107.9 . . ?
H49A C49 H49B 107.2 . . ?
N16 C78 C77 177.8(11) . . ?
C62 C61 C60 110.9(7) . . ?
C62 C61 H61A 109.5 . . ?
C60 C61 H61A 109.5 . . ?
C62 C61 H61B 109.5 . . ?
C60 C61 H61B 109.5 . . ?
H61A C61 H61B 108.0 . . ?
C78 C77 H77A 109.5 . . ?
C78 C77 H77B 109.5 . . ?
H77A C77 H77B 109.5 . . ?
C78 C77 H77C 109.5 . . ?
H77A C77 H77C 109.5 . . ?
H77B C77 H77C 109.5 . . ?
C72 C71 N15 117.3(8) . . ?
C72 C71 H71A 108.0 . . ?
N15 C71 H71A 108.0 . . ?
C72 C71 H71B 108.0 . . ?
N15 C71 H71B 108.0 . . ?
H71A C71 H71B 107.2 . . ?
C76 C75 N15 114.2(7) . . ?
C76 C75 H75A 108.7 . . ?
N15 C75 H75A 108.7 . . ?
C76 C75 H75B 108.7 . . ?
N15 C75 H75B 108.7 . . ?
H75A C75 H75B 107.6 . . ?
N15 C63 C64 117.0(6) . . ?
N15 C63 H63A 108.1 . . ?
C64 C63 H63A 108.1 . . ?
N15 C63 H63B 108.1 . . ?
C64 C63 H63B 108.1 . . ?
H63A C63 H63B 107.3 . . ?
C52 C51 C50 110.5(11) . . ?
C52 C51 H51A 109.5 . . ?
C50 C51 H51A 109.5 . . ?
C52 C51 H51B 109.5 . . ?
C50 C51 H51B 109.5 . . ?
H51A C51 H51B 108.1 . . ?
C49 C50 C51 106.3(7) . . ?
C49 C50 H50A 110.5 . . ?
C51 C50 H50A 110.5 . . ?
C49 C50 H50B 110.5 . . ?
C51 C50 H50B 110.5 . . ?
H50A C50 H50B 108.7 . . ?
C68 C67 N15 116.7(6) . . ?
C68 C67 H67A 108.1 . . ?
N15 C67 H67A 108.1 . . ?
C68 C67 H67B 108.1 . . ?
N15 C67 H67B 108.1 . . ?
H67A C67 H67B 107.3 . . ?
C71 C72 C73 111.8(8) . . ?
C71 C72 H72A 109.3 . . ?
C73 C72 H72A 109.3 . . ?
C71 C72 H72B 109.3 . . ?
C73 C72 H72B 109.3 . . ?
H72A C72 H72B 107.9 . . ?
C55 C54 C53 111.7(7) . . ?
C55 C54 H54A 109.3 . . ?
C53 C54 H54A 109.3 . . ?
C55 C54 H54B 109.3 . . ?
C53 C54 H54B 109.3 . . ?
H54A C54 H54B 107.9 . . ?
C63 C64 C65 109.9(8) . . ?
C63 C64 H64A 109.7 . . ?
C65 C64 H64A 109.7 . . ?
C63 C64 H64B 109.7 . . ?
C65 C64 H64B 109.7 . . ?
H64A C64 H64B 108.2 . . ?
C74 C73 C72 116.6(10) . . ?
C74 C73 H73A 108.1 . . ?
C72 C73 H73A 108.1 . . ?
C74 C73 H73B 108.1 . . ?
C72 C73 H73B 108.1 . . ?
H73A C73 H73B 107.3 . . ?
C56 C55 C54 118.5(9) . . ?
C56 C55 H55A 107.7 . . ?
C54 C55 H55A 107.7 . . ?
C56 C55 H55B 107.7 . . ?
C54 C55 H55B 107.7 . . ?
H55A C55 H55B 107.1 . . ?
C69 C68 C67 113.0(8) . . ?
C69 C68 H68A 109.0 . . ?
C67 C68 H68A 109.0 . . ?
C69 C68 H68B 109.0 . . ?
C67 C68 H68B 109.0 . . ?
H68A C68 H68B 107.8 . . ?
C57 C58 C59 111.1(8) . . ?
C57 C58 H58A 109.4 . . ?
C59 C58 H58A 109.4 . . ?
C57 C58 H58B 109.4 . . ?
C59 C58 H58B 109.4 . . ?
H58A C58 H58B 108.0 . . ?
C83 C62 C61 116.1(9) . . ?
C83 C62 H62A 108.3 . . ?
C61 C62 H62A 108.3 . . ?
C83 C62 H62B 108.3 . . ?
C61 C62 H62B 108.3 . . ?
H62A C62 H62B 107.4 . . ?
C84 C59 C58 104.7(14) . . ?
C84 C59 H59A 110.8 . . ?
C58 C59 H59A 110.8 . . ?
C84 C59 H59B 110.8 . . ?
C58 C59 H59B 110.8 . . ?
H59A C59 H59B 108.9 . . ?
C66 C65 C64 115.6(10) . . ?
C66 C65 H65A 108.4 . . ?
C64 C65 H65A 108.4 . . ?
C66 C65 H65B 108.4 . . ?
C64 C65 H65B 108.4 . . ?
H65A C65 H65B 107.4 . . ?
C51 C52 H52A 109.5 . . ?
C51 C52 H52B 109.5 . . ?
H52A C52 H52B 109.5 . . ?
C51 C52 H52C 109.5 . . ?
H52A C52 H52C 109.5 . . ?
H52B C52 H52C 109.5 . . ?
C65 C66 H66A 109.5 . . ?
C65 C66 H66B 109.5 . . ?
H66A C66 H66B 109.5 . . ?
C65 C66 H66C 109.5 . . ?
H66A C66 H66C 109.5 . . ?
H66B C66 H66C 109.5 . . ?
C68 C69 C70 118.3(9) . . ?
C68 C69 H69A 107.7 . . ?
C70 C69 H69A 107.7 . . ?
C68 C69 H69B 107.7 . . ?
C70 C69 H69B 107.7 . . ?
H69A C69 H69B 107.1 . . ?
S1 C79 H79A 109.5 . . ?
S1 C79 H79B 109.5 . . ?
H79A C79 H79B 109.5 . . ?
S1 C79 H79C 109.5 . . ?
H79A C79 H79C 109.5 . . ?
H79B C79 H79C 109.5 . . ?
C75 C76 C81 107.7(9) . . ?
C75 C76 H76A 110.2 . . ?
C81 C76 H76A 110.2 . . ?
C75 C76 H76B 110.2 . . ?
C81 C76 H76B 110.2 . . ?
H76A C76 H76B 108.5 . . ?
C55 C56 H56A 109.5 . . ?
C55 C56 H56B 109.5 . . ?
H56A C56 H56B 109.5 . . ?
C55 C56 H56C 109.5 . . ?
H56A C56 H56C 109.5 . . ?
H56B C56 H56C 109.5 . . ?
C69 C70 H70A 109.5 . . ?
C69 C70 H70B 109.5 . . ?
H70A C70 H70B 109.5 . . ?
C69 C70 H70C 109.5 . . ?
H70A C70 H70C 109.5 . . ?
H70B C70 H70C 109.5 . . ?
S1 C80 H80A 109.5 . . ?
S1 C80 H80B 109.5 . . ?
H80A C80 H80B 109.5 . . ?
S1 C80 H80C 109.5 . . ?
H80A C80 H80C 109.5 . . ?
H80B C80 H80C 109.5 . . ?
C73 C74 H74A 109.5 . . ?
C73 C74 H74B 109.5 . . ?
H74A C74 H74B 109.5 . . ?
C73 C74 H74C 109.5 . . ?
H74A C74 H74C 109.5 . . ?
H74B C74 H74C 109.5 . . ?
C81 C82 H82A 109.5 . . ?
C81 C82 H82B 109.5 . . ?
H82A C82 H82B 109.5 . . ?
C81 C82 H82C 109.5 . . ?
H82A C82 H82C 109.5 . . ?
H82B C82 H82C 109.5 . . ?
C82 C81 C76 113.1(13) . . ?
C82 C81 H81A 109.0 . . ?
C76 C81 H81A 109.0 . . ?
C82 C81 H81B 109.0 . . ?
C76 C81 H81B 109.0 . . ?
H81A C81 H81B 107.8 . . ?
C62 C83 H83A 109.5 . . ?
C62 C83 H83B 109.5 . . ?
H83A C83 H83B 109.5 . . ?
C62 C83 H83C 109.5 . . ?
H83A C83 H83C 109.5 . . ?
H83B C83 H83C 109.5 . . ?
C59 C84 H84A 109.5 . . ?
C59 C84 H84B 109.5 . . ?
H84A C84 H84B 109.5 . . ?
C59 C84 H84C 109.5 . . ?
H84A C84 H84C 109.5 . . ?
H84B C84 H84C 109.5 . . ?

loop_
_geom_bond_atom_site_label_1
_geom_bond_atom_site_label_2
_geom_bond_distance
_geom_bond_site_symmetry_2
_geom_bond_publ_flag
P1 O4 1.513(3) . ?
P1 O2 1.515(3) . ?
P1 O3 1.521(3) . ?
P1 O1 1.595(3) . ?
O1 H1 0.8200 . ?
S1 O17 1.359(5) . ?
S1 C79 1.533(9) . ?
S1 C80 1.672(9) . ?
O5 C3 1.238(6) . ?
O9 C19 1.235(6) . ?
O10 C26 1.223(5) . ?
N11 C42 1.360(6) . ?
N11 C39 1.395(5) . ?
N11 H11 0.8600 . ?
N7 C26 1.362(6) . ?
N7 C23 1.402(6) . ?
N7 H7 0.8600 . ?
O6 C10 1.219(5) . ?
N1 C1 1.455(6) . ?
N1 C33 1.456(7) . ?
N1 C17 1.464(7) . ?
N4 C10 1.370(6) . ?
N4 C11 1.401(6) . ?
N4 H4 0.8600 . ?
N8 C27 1.368(6) . ?
N8 C26 1.385(6) . ?
N8 H7N 0.8600 . ?
N3 C10 1.369(6) . ?
N3 C7 1.407(6) . ?
N3 H3 0.8600 . ?
N12 C42 1.369(6) . ?
N12 C43 1.396(6) . ?
N12 H6 0.8600 . ?
N2 C3 1.340(6) . ?
N2 C2 1.449(6) . ?
N2 H2 0.8600 . ?
O14 C42 1.223(5) . ?
O13 C35 1.224(6) . ?
N6 C19 1.340(6) . ?
N6 C18 1.460(7) . ?
N6 H5N 0.8600 . ?
C23 C24 1.385(6) . ?
C23 C22 1.385(6) . ?
C24 C25 1.364(7) . ?
C24 H24 0.9300 . ?
C38 C37 1.368(6) . ?
C38 C39 1.383(6) . ?
C38 H38 0.9300 . ?
C6 C5 1.372(6) . ?
C6 C7 1.390(6) . ?
C6 H8 0.9300 . ?
C39 C40 1.394(6) . ?
O15 N13 1.225(7) . ?
N14 C53 1.495(7) . ?
N14 C60 1.501(7) . ?
N14 C57 1.526(7) . ?
N14 C49 1.525(8) . ?
N10 C35 1.333(6) . ?
N10 C34 1.463(7) . ?
N10 H10 0.8600 . ?
C37 C36 1.377(6) . ?
C37 H37 0.9300 . ?
C5 C4 1.390(6) . ?
C5 H5 0.9300 . ?
N13 O16 1.210(7) . ?
N13 C46 1.464(7) . ?
C4 C9 1.384(6) . ?
C4 C3 1.495(7) . ?
C19 C20 1.491(7) . ?
C36 C41 1.370(7) . ?
C36 C35 1.480(7) . ?
C25 C20 1.387(6) . ?
C25 H25 0.9300 . ?
C20 C21 1.375(6) . ?
C7 C8 1.387(6) . ?
C43 C44 1.369(7) . ?
C43 C48 1.396(7) . ?
C11 C12 1.384(7) . ?
C11 C16 1.394(7) . ?
C27 C32 1.394(7) . ?
C27 C28 1.404(6) . ?
C48 C47 1.381(7) . ?
C48 H48 0.9300 . ?
O8 N5 1.218(7) . ?
C47 C46 1.361(7) . ?
C47 H47 0.9300 . ?
C22 C21 1.381(7) . ?
C22 H22 0.9300 . ?
N5 O7 1.226(8) . ?
N5 C14 1.454(7) . ?
C21 H21 0.9300 . ?
C46 C45 1.373(8) . ?
C40 C41 1.363(7) . ?
C40 H40 0.9300 . ?
C41 H41 0.9300 . ?
C2 C1 1.503(7) . ?
C2 H2A 0.9700 . ?
C2 H2B 0.9700 . ?
O11 N9 1.231(6) . ?
C12 C13 1.377(7) . ?
C12 H12 0.9300 . ?
C8 C9 1.366(7) . ?
C8 H6N 0.9300 . ?
C16 C15 1.374(7) . ?
C16 H16 0.9300 . ?
C44 C45 1.377(7) . ?
C44 H44 0.9300 . ?
C9 H9 0.9300 . ?
C13 C14 1.369(8) . ?
C13 H13 0.9300 . ?
C32 C31 1.355(7) . ?
C32 H32 0.9300 . ?
N15 C63 1.476(9) . ?
N15 C75 1.525(8) . ?
N15 C71 1.534(9) . ?
N15 C67 1.549(8) . ?
C1 H1A 0.9700 . ?
C1 H1B 0.9700 . ?
C14 C15 1.358(8) . ?
C28 C29 1.360(7) . ?
C28 H28 0.9300 . ?
O12 N9 1.211(6) . ?
N9 C30 1.445(7) . ?
C15 H15 0.9300 . ?
C29 C30 1.382(7) . ?
C29 H29 0.9300 . ?
C33 C34 1.501(8) . ?
C33 H33A 0.9700 . ?
C33 H33B 0.9700 . ?
C30 C31 1.375(7) . ?
C34 H34A 0.9700 . ?
C34 H34B 0.9700 . ?
C45 H45 0.9300 . ?
C57 C58 1.490(9) . ?
C57 H57A 0.9700 . ?
C57 H57B 0.9700 . ?
C60 C61 1.508(9) . ?
C60 H60A 0.9700 . ?
C60 H60B 0.9700 . ?
C18 C17 1.508(9) . ?
C18 H18A 0.9700 . ?
C18 H18B 0.9700 . ?
C31 H31 0.9300 . ?
C53 C54 1.507(9) . ?
C53 H53A 0.9700 . ?
C53 H53B 0.9700 . ?
C17 H17A 0.9700 . ?
C17 H17B 0.9700 . ?
C49 C50 1.496(9) . ?
C49 H49A 0.9700 . ?
C49 H49B 0.9700 . ?
C78 N16 1.115(10) . ?
C78 C77 1.456(10) . ?
C61 C62 1.503(9) . ?
C61 H61A 0.9700 . ?
C61 H61B 0.9700 . ?
C77 H77A 0.9600 . ?
C77 H77B 0.9600 . ?
C77 H77C 0.9600 . ?
C71 C72 1.416(10) . ?
C71 H71A 0.9700 . ?
C71 H71B 0.9700 . ?
C75 C76 1.462(11) . ?
C75 H75A 0.9700 . ?
C75 H75B 0.9700 . ?
C63 C64 1.486(10) . ?
C63 H63A 0.9700 . ?
C63 H63B 0.9700 . ?
C51 C52 1.379(14) . ?
C51 C50 1.600(12) . ?
C51 H51A 0.9700 . ?
C51 H51B 0.9700 . ?
C50 H50A 0.9700 . ?
C50 H50B 0.9700 . ?
C67 C68 1.475(10) . ?
C67 H67A 0.9700 . ?
C67 H67B 0.9700 . ?
C72 C73 1.561(12) . ?
C72 H72A 0.9700 . ?
C72 H72B 0.9700 . ?
C54 C55 1.467(10) . ?
C54 H54A 0.9700 . ?
C54 H54B 0.9700 . ?
C64 C65 1.520(11) . ?
C64 H64A 0.9700 . ?
C64 H64B 0.9700 . ?
C73 C74 1.441(12) . ?
C73 H73A 0.9700 . ?
C73 H73B 0.9700 . ?
C55 C56 1.407(12) . ?
C55 H55A 0.9700 . ?
C55 H55B 0.9700 . ?
C68 C69 1.455(11) . ?
C68 H68A 0.9700 . ?
C68 H68B 0.9700 . ?
C58 C59 1.572(12) . ?
C58 H58A 0.9700 . ?
C58 H58B 0.9700 . ?
C62 C83 1.399(12) . ?
C62 H62A 0.9700 . ?
C62 H62B 0.9700 . ?
C59 C84 1.304(13) . ?
C59 H59A 0.9700 . ?
C59 H59B 0.9700 . ?
C65 C66 1.459(12) . ?
C65 H65A 0.9700 . ?
C65 H65B 0.9700 . ?
C52 H52A 0.9600 . ?
C52 H52B 0.9600 . ?
C52 H52C 0.9600 . ?
C66 H66A 0.9600 . ?
C66 H66B 0.9600 . ?
C66 H66C 0.9600 . ?
C69 C70 1.474(13) . ?
C69 H69A 0.9700 . ?
C69 H69B 0.9700 . ?
C79 H79A 0.9600 . ?
C79 H79B 0.9600 . ?
C79 H79C 0.9600 . ?
C76 C81 1.581(14) . ?
C76 H76A 0.9700 . ?
C76 H76B 0.9700 . ?
C56 H56A 0.9600 . ?
C56 H56B 0.9600 . ?
C56 H56C 0.9600 . ?
C70 H70A 0.9600 . ?
C70 H70B 0.9600 . ?
C70 H70C 0.9600 . ?
C80 H80A 0.9600 . ?
C80 H80B 0.9600 . ?
C80 H80C 0.9600 . ?
C74 H74A 0.9600 . ?
C74 H74B 0.9600 . ?
C74 H74C 0.9600 . ?
C82 C81 1.500(18) . ?
C82 H82A 0.9600 . ?
C82 H82B 0.9600 . ?
C82 H82C 0.9600 . ?
C81 H81A 0.9700 . ?
C81 H81B 0.9700 . ?
C83 H83A 0.9600 . ?
C83 H83B 0.9600 . ?
C83 H83C 0.9600 . ?
C84 H84A 0.9600 . ?
C84 H84B 0.9600 . ?
C84 H84C 0.9600 . ?
